data_2221592
loop_
_publ_author_name
'Rosales, Ivonne'
'Orozco, Eligio'
'Bucio, Lauro'
'Fuentes, Maria E.'
'Fuentes, Luis'

_publ_section_title
;
 A synchrotron study of Na~2.27~Ho~7.73~(SiO~4~)~6~O~0.72~
;
_journal_coeditor_code BR2094
_journal_issue 5
_journal_name_full 'Acta Crystallographica Section E'
_journal_page_first i33
_journal_paper_doi 10.1107/S1600536809011866
_journal_volume 65
_journal_year 2009
_chemical_formula_structural 'Na2.27 Ho7.73 (Si O4)6 O0.72'
_chemical_formula_sum 'Ho7.73 Na2.27 O24.72 Si6'
_chemical_formula_weight 1891.09
_chemical_name_common Oxyapatite
_chemical_name_systematic
;
Sodium holmium orthosilicate oxyapatite
;
_space_group_IT_number 176
_symmetry_cell_setting hexagonal
_symmetry_space_group_name_Hall '-P 6c'
_symmetry_space_group_name_H-M 'P 63/m'
_cell_angle_alpha 90
_cell_angle_beta 90
_cell_angle_gamma 120
_cell_formula_units_Z 1
_cell_length_a 9.34050(10)
_cell_length_b 9.34050(10)
_cell_length_c 6.76380(10)
_cell_measurement_temperature 295
_cell_volume 511.048(11)
_computing_cell_refinement 'DICVOL (Boultif & Lou\"er,2004)'
_computing_data_collection ' SSRL software'
_computing_data_reduction 'FULLPROF (Rodr\'iguez-Carvajal, 2006)'
_computing_molecular_graphics 'ATOMS (Dowty, 1994)'
_computing_publication_material 'ATOMS (Dowty, 1994)'
_computing_structure_refinement 'FULLPROF (Rodr\'iguez-Carvajal, 2006)'
_computing_structure_solution 'coordinates taken from an isotypic compound'
_diffrn_ambient_temperature 300
_diffrn_measurement_device_type SSRL
_diffrn_radiation_monochromator Si(111)
_exptl_absorpt_correction_type none
_exptl_absorpt_process_details none
_exptl_crystal_density_diffrn 6.145
_exptl_crystal_F_000 822.8
_refine_ls_goodness_of_fit_all 1.27
_refine_ls_matrix_type fullcycle
_refine_ls_number_parameters 22
_refine_ls_number_reflns 281
_refine_ls_number_restraints 0
_refine_ls_shift/su_max 0.05
_refine_ls_weighting_scheme sigma
_cod_data_source_file br2094.cif
_cod_data_source_block I
_cod_original_cell_volume 511.050(10)
_cod_database_code 2221592

loop_
_symmetry_equiv_pos_as_xyz
x,y,z
x-y,x,z+1/2
-y,x-y,z
-x,-y,z+1/2
-x+y,-x,z
y,-x+y,z+1/2
-x,-y,-z
-x+y,-x,-z+1/2
y,-x+y,-z
x,y,-z+1/2
x-y,x,-z
-y,x-y,-z+1/2

loop_
_atom_site_label
_atom_site_fract_x
_atom_site_fract_y
_atom_site_fract_z
_atom_site_U_iso_or_equiv
_atom_site_occupancy
Ho1 0.2373(2) 0.0042(3) 0.25 0.0014(4) 0.875(2)
Na1 0.2373(2) 0.0042(3) 0.25 0.0014(4) 0.125(2)
Ho2 0.3333 0.6666 -0.0028(9) 0.0013(8) 0.620(2)
Na2 0.3333 0.6666 -0.0028(9) 0.0013(8) 0.380(2)
Si 0.3680(10) 0.3970(10) 0.25 0.014(3) 1.0
O1 0.2460(10) 0.3340(10) 0.444(2) 0.030(4) 1.0
O2 0.490(2) 0.312(2) 0.25 0.030(4) 1.0
O3 0.523(2) 0.403(2) 0.75 0.030(4) 1.0
O4 0.0 0.0 0.25 0.030(4) 0.358

loop_
_atom_type_symbol
_atom_type_scat_dispersion_real
_atom_type_scat_dispersion_imag
_atom_type_scat_source
ho -0.66600 4.67800 International_Tables_for_Crystallography_Vol.C(1991)_Tables_6.1.1.4_and_6.1.1.5
na 0.03000 0.02500 International_Tables_for_Crystallography_Vol.C(1991)_Tables_6.1.1.4_and_6.1.1.5
si 0.07200 0.07100 International_Tables_for_Crystallography_Vol.C(1991)_Tables_6.1.1.4_and_6.1.1.5
o 0.00800 0.00600 International_Tables_for_Crystallography_Vol.C(1991)_Tables_6.1.1.4_and_6.1.1.5

loop_
_diffrn_radiation_type
_diffrn_radiation_wavelength
synchrotron 1.033490(7)

loop_
_geom_angle_atom_site_label_1
_geom_angle_atom_site_label_2
_geom_angle_atom_site_label_3
_geom_angle_site_symmetry_1
_geom_angle_site_symmetry_2
_geom_angle_site_symmetry_3
_geom_angle
_geom_angle_publ_flag
O1 Ho2 O3 8_565 . 2_554 60.3(7) no

loop_
_geom_bond_atom_site_label_1
_geom_bond_atom_site_label_2
_geom_bond_site_symmetry_1
_geom_bond_site_symmetry_2
_geom_bond_distance
_geom_bond_publ_flag
Ho1 O1 . 5_555 2.420(10) no
Ho1 O1 . 6_554 2.240(10) no
Ho1 O1 . 8_555 2.420(10) no
Ho1 O1 . 9_556 2.240(10) no
Ho1 O2 . 1_555 2.660(10) no
Ho1 O3 . 6_554 2.35(2) no
Ho1 O4 . 1_555 2.197(2) no
Ho2 O1 . 8_565 2.82(2) no
Ho2 O1 . 10_555 2.820(10) no
Ho2 O1 . 12_665 2.820(10) no
Ho2 O2 . 2_554 2.290(10) no
Ho2 O2 . 4_664 2.290(10) no
Ho2 O2 . 6_564 2.29(2) no
Ho2 O3 . 2_554 2.450(10) no
Ho2 O3 . 4_664 2.45(2) no
Ho2 O3 . 6_564 2.450(10) no
Si O1 . 1_555 1.640(10) no
Si O1 . 10_555 1.640(10) no
Si O2 . 1_555 1.68(3) no
Si O3 . 4_664 1.62(2) no
